data_4519274
loop_
_publ_author_name
'Li, Dong'
'Shang, Xiaoying'
'Wu, Wentao'
'Li, Xiaoqi'
'Xu, Zhijin'
'Li, Lina'
'Hong, Maochun'
'Chen, Xueyuan'
'Luo, Junhua'

_publ_section_title
;
 Unprecedented Self-Powered Visible-Infrared Dual-Modal Photodetection
 Induced by a Bulk Photovoltaic Effect in a Polar Perovskite.
;
_journal_issue 4
_journal_name_full 'ACS applied materials &amp; interfaces'
_journal_page_first 5608
_journal_page_last 5614
_journal_paper_doi 10.1021/acsami.1c21262
_journal_volume 14
_journal_year 2022
_chemical_absolute_configuration unk
_chemical_formula_moiety '2(Br2 Pb0.5), 2(Br3 Pb), 2(C4 H11 Br N), 2(C2 H8 N)'
_chemical_formula_sum 'C12 H38 Br12 N4 Pb3'
_chemical_formula_weight 1818.95
_space_group_crystal_system orthorhombic
_space_group_IT_number 26
_space_group_name_Hall 'P 2c -2'
_space_group_name_H-M_alt 'P m c 21'
_atom_sites_solution_hydrogens geom
_atom_sites_solution_primary direct
_atom_sites_solution_secondary difmap
_audit_creation_date 2021-12-29
_audit_creation_method
;
Olex2 1.2
(compiled 2018.05.29 svn.r3508 for OlexSys, GUI svn.r5506)
;
_cell_angle_alpha 90.00
_cell_angle_beta 90.00
_cell_angle_gamma 90.00
_cell_formula_units_Z 4
_cell_length_a 53.477(4)
_cell_length_b 8.4509(6)
_cell_length_c 8.4407(5)
_cell_measurement_reflns_used 4541
_cell_measurement_temperature 284(2)
_cell_measurement_theta_max 25.892
_cell_measurement_theta_min 2.440
_cell_volume 3814.6(5)
_computing_molecular_graphics 'Olex2 (Dolomanov et al., 2009)'
_computing_publication_material 'Olex2 (Dolomanov et al., 2009)'
_computing_structure_refinement 'SHELXL-97 (Sheldrick, 1997)'
_computing_structure_solution 'SHELXS-97 (Sheldrick, 1990)'
_diffrn_ambient_temperature 284(2)
_diffrn_measured_fraction_theta_full 0.992
_diffrn_measured_fraction_theta_max 0.992
_diffrn_measurement_device_type Bruker
_diffrn_radiation_monochromator graphite
_diffrn_radiation_type MoK\a
_diffrn_radiation_wavelength 0.71073
_diffrn_reflns_av_R_equivalents 0.0713
_diffrn_reflns_av_unetI/netI 0.0855
_diffrn_reflns_limit_h_max 58
_diffrn_reflns_limit_h_min -66
_diffrn_reflns_limit_k_max 10
_diffrn_reflns_limit_k_min -9
_diffrn_reflns_limit_l_max 8
_diffrn_reflns_limit_l_min -10
_diffrn_reflns_number 21390
_diffrn_reflns_theta_full 26.38
_diffrn_reflns_theta_max 26.38
_diffrn_reflns_theta_min 2.41
_diffrn_source 'fine-focus sealed tube'
_exptl_absorpt_coefficient_mu 25.789
_exptl_absorpt_correction_T_max 0.7454
_exptl_absorpt_correction_T_min 0.1729
_exptl_absorpt_correction_type multi-scan
_exptl_crystal_colour yellow
_exptl_crystal_density_diffrn 3.167
_exptl_crystal_density_method 'not measured'
_exptl_crystal_description plate
_exptl_crystal_F_000 3216
_refine_diff_density_max 2.405
_refine_diff_density_min -2.079
_refine_diff_density_rms 0.437
_refine_ls_abs_structure_details 'Flack H D (1983), Acta Cryst. A39, 876-881'
_refine_ls_abs_structure_Flack -10(10)
_refine_ls_extinction_method none
_refine_ls_goodness_of_fit_ref 0.990
_refine_ls_hydrogen_treatment mixed
_refine_ls_matrix_type full
_refine_ls_number_parameters 295
_refine_ls_number_reflns 7037
_refine_ls_number_restraints 209
_refine_ls_restrained_S_all 1.011
_refine_ls_R_factor_all 0.1231
_refine_ls_R_factor_gt 0.0674
_refine_ls_shift/su_max 0.029
_refine_ls_shift/su_mean 0.004
_refine_ls_structure_factor_coef Fsqd
_refine_ls_weighting_details 'calc w=1/[\s^2^(Fo^2^)+(0.1128P)^2^+0.0000P] where P=(Fo^2^+2Fc^2^)/3'
_refine_ls_weighting_scheme calc
_refine_ls_wR_factor_gt 0.1703
_refine_ls_wR_factor_ref 0.2070
_reflns_number_gt 4068
_reflns_number_total 7037
_reflns_threshold_expression >2sigma(I)
_cod_data_source_file am1c21262_si_002.cif
_cod_data_source_block c:\users\lilina\desktop\2\1
_cod_database_code 4519274
_shelx_space_group_comment
;
The symmetry employed for this shelxl refinement is uniquely defined
by the following loop, which should always be used as a source of
symmetry information in preference to the above space-group names.
They are only intended as comments.
;
_olex2_refinement_description
;
;
_olex2_submission_special_instructions 'No special instructions were received'

loop_
_space_group_symop_id
_space_group_symop_operation_xyz
1 'x, y, z'
2 '-x, -y, z+1/2'
3 '-x, y, z'
4 'x, -y, z+1/2'

loop_
_atom_site_label
_atom_site_type_symbol
_atom_site_fract_x
_atom_site_fract_y
_atom_site_fract_z
_atom_site_U_iso_or_equiv
_atom_site_adp_type
_atom_site_occupancy
_atom_site_symmetry_multiplicity
_atom_site_calc_flag
_atom_site_refinement_flags
_atom_site_disorder_assembly
_atom_site_disorder_group
Pb4 Pb 0.5000 0.75967(4) 0.62013(5) 0.02583(12) Uani 1 2 d S . .
Pb3 Pb 0.382142(7) 0.75094(3) 0.64471(3) 0.03246(10) Uani 1 1 d . . .
Pb2 Pb 0.117974(9) 0.74926(4) 0.75222(4) 0.04706(14) Uani 1 1 d . . .
Pb1 Pb 0.0000 0.73777(6) 0.77493(7) 0.0500(2) Uani 1 2 d S . .
Br13 Br 0.5000 0.46044(13) 0.82448(15) 0.0421(4) Uani 1 2 d S . .
Br12 Br 0.44408(2) 0.72901(12) 0.64850(14) 0.0542(4) Uani 1 1 d . . .
Br10 Br 0.38686(3) 0.50365(12) 0.89650(12) 0.0668(4) Uani 1 1 d . . .
Br11 Br 0.37241(3) 0.99239(11) 0.90077(11) 0.0615(4) Uani 1 1 d . . .
Br1 Br 0.0000 0.56337(18) 0.47457(19) 0.0713(6) Uani 1 2 d S . .
Br5 Br 0.12761(3) 0.50787(14) 0.49569(14) 0.0737(5) Uani 1 1 d . . .
Br4 Br 0.11313(3) 0.99254(14) 0.49778(15) 0.0805(5) Uani 1 1 d . . .
Br3 Br 0.05547(3) 0.77138(16) 0.7543(2) 0.0779(6) Uani 1 1 d . . .
Br9 Br 0.33126(3) 0.68777(14) 0.6281(2) 0.0935(6) Uani 1 1 d . . .
Br6 Br 0.16902(3) 0.81188(17) 0.7634(3) 0.1236(8) Uani 1 1 d . . .
Br14 Br 0.5000 0.93608(15) 0.92474(18) 0.0575(5) Uani 1 2 d S . .
Br2 Br 0.0000 1.03818(19) 0.57543(19) 0.0648(6) Uani 1 2 d S . .
Br7 Br 0.26515(8) 0.6298(6) 0.4810(6) 0.396(3) Uani 1 1 d DU . .
Br8 Br 0.23462(5) 0.8701(4) 0.9012(4) 0.2711(15) Uani 1 1 d DU . .
N2 N 0.34508(10) 0.7178(7) 1.1615(8) 0.058(2) Uani 1 1 d DU . .
H2A H 0.3510 0.7557 1.0704 0.069 Uiso 1 1 calc R . .
H2B H 0.3434 0.6133 1.1542 0.069 Uiso 1 1 calc R . .
H2C H 0.3557 0.7410 1.2394 0.069 Uiso 1 1 calc R . .
C4 C 0.32024(14) 0.7907(13) 1.1956(10) 0.1341(18) Uani 1 1 d DU . .
H4A H 0.3124 0.7417 1.2871 0.161 Uiso 1 1 calc R . .
H4B H 0.3218 0.9035 1.2142 0.161 Uiso 1 1 calc R . .
C3 C 0.30593(11) 0.7584(11) 1.0502(9) 0.1532(15) Uani 1 1 d DU . .
H3D H 0.2990 0.6524 1.0513 0.184 Uiso 1 1 calc R . .
H3E H 0.3163 0.7709 0.9567 0.184 Uiso 1 1 calc R . .
N3 N 0.15696(19) 0.7906(19) 0.2602(13) 0.335(4) Uani 1 1 d DU . .
H3A H 0.1644 0.7774 0.1669 0.402 Uiso 1 1 calc R . .
H3B H 0.1506 0.8877 0.2656 0.402 Uiso 1 1 calc R . .
H3C H 0.1447 0.7199 0.2707 0.402 Uiso 1 1 calc R . .
C5 C 0.23452(9) 0.6470(16) 0.3619(12) 0.3736(18) Uani 1 1 d DU . .
H5A H 0.2313 0.5343 0.3698 0.448 Uiso 1 1 calc R . .
H5B H 0.2255 0.6896 0.4522 0.448 Uiso 1 1 calc R . .
C8 C 0.17569(15) 0.7685(11) 0.3905(10) 0.3555(18) Uani 1 1 d DU . .
H8A H 0.1870 0.8580 0.3977 0.427 Uiso 1 1 calc R . .
H8B H 0.1675 0.7530 0.4920 0.427 Uiso 1 1 calc R . .
C6 C 0.21234(12) 0.6716(19) 0.2528(10) 0.3683(16) Uani 1 1 d DU . .
H6A H 0.2111 0.7822 0.2228 0.442 Uiso 1 1 calc R . .
H6B H 0.2144 0.6092 0.1572 0.442 Uiso 1 1 calc R . .
C7 C 0.18912(10) 0.6219(9) 0.3381(16) 0.3613(16) Uani 1 1 d DU . .
H7A H 0.1934 0.5573 0.4292 0.434 Uiso 1 1 calc R . .
H7B H 0.1785 0.5601 0.2683 0.434 Uiso 1 1 calc R . .
N4 N 0.04680(13) 0.8364(10) 0.3703(11) 0.151(3) Uani 1 1 d DU . .
H4C H 0.0356 0.7877 0.3098 0.226 Uiso 1 1 calc R . .
H4D H 0.0497 0.9329 0.3323 0.226 Uiso 1 1 calc R . .
H4E H 0.0410 0.8438 0.4688 0.226 Uiso 1 1 calc R . .
N1 N 0.45166(15) 0.6571(7) 1.0408(9) 0.062(2) Uani 1 1 d DU . .
H1C H 0.4512 0.6452 0.9361 0.094 Uiso 1 1 calc R . .
H1D H 0.4463 0.5687 1.0871 0.094 Uiso 1 1 calc R . .
H1E H 0.4673 0.6770 1.0713 0.094 Uiso 1 1 calc R . .
C12 C 0.4435(2) 0.8267(15) 1.2501(9) 0.114(3) Uani 1 1 d DU . .
H12A H 0.4450 0.7290 1.3074 0.137 Uiso 1 1 calc R . .
H12B H 0.4316 0.8939 1.3023 0.137 Uiso 1 1 calc R . .
H12C H 0.4594 0.8786 1.2464 0.137 Uiso 1 1 calc R . .
C11 C 0.43492(19) 0.7938(10) 1.0883(10) 0.096(2) Uani 1 1 d DU . .
H11A H 0.4374 0.8845 1.0196 0.115 Uiso 1 1 calc R . .
H11B H 0.4174 0.7635 1.0865 0.115 Uiso 1 1 calc R . .
C9 C 0.0667(2) 0.6472(12) 0.2197(9) 0.168(4) Uani 1 1 d DU . .
H9A H 0.0612 0.7155 0.1359 0.202 Uiso 1 1 calc R . .
H9B H 0.0544 0.5670 0.2385 0.202 Uiso 1 1 calc R . .
H9C H 0.0822 0.5981 0.1900 0.202 Uiso 1 1 calc R . .
C10 C 0.07058(18) 0.7439(12) 0.3704(12) 0.177(2) Uani 1 1 d DU . .
H10A H 0.0720 0.6771 0.4634 0.212 Uiso 1 1 calc R . .
H10B H 0.0851 0.8121 0.3630 0.212 Uiso 1 1 calc R . .
C1 C 0.27022(12) 0.8491(17) 0.9137(9) 0.1900(18) Uani 1 1 d DU . .
H1A H 0.2739 0.7412 0.8822 0.228 Uiso 1 1 calc R . .
H1B H 0.2769 0.9163 0.8307 0.228 Uiso 1 1 calc R . .
C2 C 0.28584(15) 0.8797(12) 1.0550(11) 0.1721(16) Uani 1 1 d DU . .
H2D H 0.2760 0.8694 1.1511 0.207 Uiso 1 1 calc R . .
H2E H 0.2929 0.9854 1.0511 0.207 Uiso 1 1 calc R . .

loop_
_atom_site_aniso_label
_atom_site_aniso_U_11
_atom_site_aniso_U_22
_atom_site_aniso_U_33
_atom_site_aniso_U_23
_atom_site_aniso_U_13
_atom_site_aniso_U_12
Pb4 0.0300(3) 0.02662(18) 0.02091(19) 0.00162(17) 0.000 0.000
Pb3 0.0449(2) 0.02375(12) 0.02874(16) -0.00005(13) -0.00139(15) -0.00097(14)
Pb2 0.0555(3) 0.0432(2) 0.0425(2) 0.00048(17) -0.0019(2) -0.0004(2)
Pb1 0.0528(5) 0.0448(3) 0.0524(3) -0.0023(3) 0.000 0.000
Br13 0.0639(11) 0.0258(5) 0.0367(6) 0.0095(5) 0.000 0.000
Br12 0.0426(7) 0.0670(6) 0.0529(7) 0.0079(5) 0.0029(5) -0.0011(5)
Br10 0.1186(11) 0.0430(5) 0.0389(5) 0.0206(4) -0.0179(6) -0.0104(6)
Br11 0.1156(10) 0.0368(4) 0.0321(5) -0.0128(4) -0.0005(6) -0.0016(6)
Br1 0.0960(16) 0.0654(9) 0.0524(9) -0.0175(8) 0.000 0.000
Br5 0.0954(11) 0.0622(6) 0.0635(7) -0.0158(6) 0.0112(8) -0.0048(7)
Br4 0.1132(13) 0.0600(7) 0.0683(8) 0.0167(6) 0.0050(8) 0.0032(8)
Br3 0.0433(9) 0.0838(9) 0.1066(12) -0.0107(7) -0.0067(8) 0.0008(7)
Br9 0.0335(8) 0.0619(6) 0.1852(15) 0.0028(9) -0.0035(10) 0.0015(6)
Br6 0.0644(12) 0.0629(8) 0.243(2) -0.0086(11) -0.0114(14) -0.0019(8)
Br14 0.0715(13) 0.0434(7) 0.0577(9) -0.0298(6) 0.000 0.000
Br2 0.0742(14) 0.0662(10) 0.0539(9) 0.0123(8) 0.000 0.000
Br7 0.265(4) 0.488(5) 0.437(5) 0.127(5) -0.009(4) 0.010(4)
Br8 0.097(2) 0.454(4) 0.262(2) 0.191(2) -0.023(2) 0.012(2)
N2 0.079(5) 0.031(3) 0.063(4) 0.008(3) 0.002(4) -0.009(3)
C4 0.134(3) 0.135(3) 0.133(3) 0.007(3) 0.007(3) -0.005(3)
C3 0.151(3) 0.157(3) 0.152(3) 0.005(2) 0.009(2) -0.006(2)
N3 0.346(7) 0.321(6) 0.339(7) 0.007(6) -0.001(6) -0.003(6)
C5 0.356(3) 0.386(3) 0.379(3) 0.017(3) -0.004(3) 0.000(3)
C8 0.356(3) 0.354(3) 0.357(3) 0.000(3) -0.002(3) -0.002(3)
C6 0.362(3) 0.372(3) 0.371(3) 0.006(2) -0.001(2) -0.002(2)
C7 0.359(3) 0.362(3) 0.363(3) 0.002(3) -0.001(3) -0.001(3)
N4 0.155(6) 0.151(6) 0.146(6) -0.022(5) 0.020(5) 0.023(5)
N1 0.074(5) 0.052(4) 0.061(4) -0.013(4) 0.019(4) 0.017(4)
C12 0.128(6) 0.111(6) 0.103(6) 0.008(5) 0.002(5) 0.002(5)
C11 0.102(4) 0.093(4) 0.093(4) -0.009(3) 0.006(3) -0.001(3)
C9 0.178(6) 0.166(6) 0.161(6) -0.017(6) 0.001(6) 0.001(6)
C10 0.179(4) 0.177(4) 0.174(4) -0.003(3) 0.003(3) 0.003(3)
C1 0.168(3) 0.211(3) 0.191(3) 0.028(3) -0.002(3) 0.000(3)
C2 0.166(3) 0.178(3) 0.172(3) 0.014(2) 0.003(2) -0.001(2)

loop_
_atom_type_symbol
_atom_type_description
_atom_type_scat_dispersion_real
_atom_type_scat_dispersion_imag
_atom_type_scat_source
C C 0.0033 0.0016 'International Tables Vol C Tables 4.2.6.8 and 6.1.1.4'
H H 0.0000 0.0000 'International Tables Vol C Tables 4.2.6.8 and 6.1.1.4'
Br Br -0.2901 2.4595 'International Tables Vol C Tables 4.2.6.8 and 6.1.1.4'
N N 0.0061 0.0033 'International Tables Vol C Tables 4.2.6.8 and 6.1.1.4'
Pb Pb -3.3944 10.1111 'International Tables Vol C Tables 4.2.6.8 and 6.1.1.4'

loop_
_geom_angle_atom_site_label_1
_geom_angle_atom_site_label_2
_geom_angle_atom_site_label_3
_geom_angle
_geom_angle_site_symmetry_1
_geom_angle_site_symmetry_3
_geom_angle_publ_flag
Br13 Pb4 Br13 87.598(13) . 2_664 ?
Br12 Pb4 Br13 83.35(2) 3_655 . ?
Br12 Pb4 Br13 90.71(2) . 2_664 ?
Br12 Pb4 Br13 83.35(2) . . ?
Br12 Pb4 Br13 90.71(2) 3_655 2_664 ?
Br12 Pb4 Br12 166.54(4) 3_655 . ?
Br12 Pb4 Br14 96.62(2) 3_655 2_674 ?
Br12 Pb4 Br14 96.62(2) . 2_674 ?
Br14 Pb4 Br13 173.41(4) . 2_664 ?
Br14 Pb4 Br13 85.81(4) . . ?
Br14 Pb4 Br13 178.38(4) 2_674 . ?
Br14 Pb4 Br13 94.02(4) 2_674 2_664 ?
Br14 Pb4 Br12 88.53(2) . 3_655 ?
Br14 Pb4 Br12 88.53(2) . . ?
Br14 Pb4 Br14 92.571(17) . 2_674 ?
Br10 Pb3 Br10 89.320(10) . 4_564 ?
Br10 Pb3 Br11 88.74(3) . . ?
Br10 Pb3 Br11 174.35(4) 4_564 . ?
Br10 Pb3 Br11 93.03(3) 4_564 4_574 ?
Br10 Pb3 Br11 174.60(4) . 4_574 ?
Br11 Pb3 Br11 88.458(13) . 4_574 ?
Br9 Pb3 Br10 84.82(4) . 4_564 ?
Br9 Pb3 Br10 89.09(4) . . ?
Br9 Pb3 Br11 86.28(4) . 4_574 ?
Br9 Pb3 Br11 89.84(4) . . ?
Br5 Pb2 Br5 88.447(14) . 4_565 ?
Br5 Pb2 Br4 174.17(4) . 4_575 ?
Br4 Pb2 Br5 87.95(4) . . ?
Br4 Pb2 Br5 174.44(4) . 4_565 ?
Br4 Pb2 Br5 93.85(4) 4_575 4_565 ?
Br4 Pb2 Br4 89.352(12) . 4_575 ?
Br6 Pb2 Br5 89.17(5) . . ?
Br6 Pb2 Br5 86.94(5) . 4_565 ?
Br6 Pb2 Br4 88.77(5) . . ?
Br6 Pb2 Br4 85.61(5) . 4_575 ?
Br1 Pb1 Br1 93.34(2) . 2_565 ?
Br1 Pb1 Br3 89.86(3) . 3 ?
Br1 Pb1 Br3 89.86(3) . . ?
Br1 Pb1 Br2 86.61(5) . . ?
Br1 Pb1 Br2 173.43(5) . 2_575 ?
Br1 Pb1 Br2 93.23(4) 2_565 2_575 ?
Br3 Pb1 Br1 96.40(3) 3 2_565 ?
Br3 Pb1 Br1 96.40(3) . 2_565 ?
Br3 Pb1 Br3 167.19(6) 3 . ?
Br3 Pb1 Br2 83.60(3) 3 . ?
Br3 Pb1 Br2 89.41(3) 3 2_575 ?
Br3 Pb1 Br2 83.60(3) . . ?
Br3 Pb1 Br2 89.41(3) . 2_575 ?
Br2 Pb1 Br1 179.96(5) . 2_565 ?
Br2 Pb1 Br2 86.813(17) . 2_575 ?
Pb4 Br13 Pb4 161.00(4) . 2_665 ?
Pb3 Br10 Pb3 170.28(5) . 4_565 ?
Pb3 Br11 Pb3 159.96(5) . 4_575 ?
Pb1 Br1 Pb1 153.68(6) . 2_564 ?
Pb2 Br5 Pb2 160.13(6) . 4_564 ?
Pb2 Br4 Pb2 169.73(6) . 4_574 ?
Pb4 Br14 Pb4 152.78(5) . 2_675 ?
Pb1 Br2 Pb1 160.30(6) . 2_574 ?
H2A N2 H2B 109.5 . . ?
H2A N2 H2C 109.5 . . ?
H2B N2 H2C 109.5 . . ?
C4 N2 H2A 109.5 . . ?
C4 N2 H2B 109.5 . . ?
C4 N2 H2C 109.5 . . ?
N2 C4 H4A 111.2 . . ?
N2 C4 H4B 111.2 . . ?
H4A C4 H4B 109.1 . . ?
C3 C4 N2 103.0(6) . . ?
C3 C4 H4A 111.2 . . ?
C3 C4 H4B 111.2 . . ?
C4 C3 H3D 111.2 . . ?
C4 C3 H3E 111.2 . . ?
C4 C3 C2 103.0(7) . . ?
H3D C3 H3E 109.1 . . ?
C2 C3 H3D 111.2 . . ?
C2 C3 H3E 111.2 . . ?
H3A N3 H3B 109.5 . . ?
H3A N3 H3C 109.5 . . ?
H3B N3 H3C 109.5 . . ?
C8 N3 H3A 109.5 . . ?
C8 N3 H3B 109.5 . . ?
C8 N3 H3C 109.5 . . ?
Br7 C5 H5A 92.2 . . ?
Br7 C5 H5B 92.2 . . ?
H5A C5 H5B 103.0 . . ?
C6 C5 Br7 172.8(8) . . ?
C6 C5 H5A 92.2 . . ?
C6 C5 H5B 92.2 . . ?
N3 C8 H8A 111.4 . . ?
N3 C8 H8B 111.4 . . ?
H8A C8 H8B 109.3 . . ?
C7 C8 N3 101.9(9) . . ?
C7 C8 H8A 111.4 . . ?
C7 C8 H8B 111.4 . . ?
C5 C6 H6A 110.0 . . ?
C5 C6 H6B 110.0 . . ?
H6A C6 H6B 108.4 . . ?
C7 C6 C5 108.6(8) . . ?
C7 C6 H6A 110.0 . . ?
C7 C6 H6B 110.0 . . ?
C8 C7 H7A 110.1 . . ?
C8 C7 H7B 110.1 . . ?
C6 C7 C8 107.9(8) . . ?
C6 C7 H7A 110.1 . . ?
C6 C7 H7B 110.1 . . ?
H7A C7 H7B 108.4 . . ?
H4C N4 H4D 109.5 . . ?
H4C N4 H4E 109.5 . . ?
H4D N4 H4E 109.5 . . ?
C10 N4 H4C 109.5 . . ?
C10 N4 H4D 109.5 . . ?
C10 N4 H4E 109.5 . . ?
H1C N1 H1D 109.5 . . ?
H1C N1 H1E 109.5 . . ?
H1D N1 H1E 109.5 . . ?
C11 N1 H1C 109.5 . . ?
C11 N1 H1D 109.5 . . ?
C11 N1 H1E 109.5 . . ?
H12A C12 H12B 109.5 . . ?
H12A C12 H12C 109.5 . . ?
H12B C12 H12C 109.5 . . ?
C11 C12 H12A 109.5 . . ?
C11 C12 H12B 109.5 . . ?
C11 C12 H12C 109.5 . . ?
N1 C11 H11A 111.4 . . ?
N1 C11 H11B 111.4 . . ?
C12 C11 N1 101.9(8) . . ?
C12 C11 H11A 111.4 . . ?
C12 C11 H11B 111.4 . . ?
H11A C11 H11B 109.2 . . ?
H9A C9 H9B 109.5 . . ?
H9A C9 H9C 109.5 . . ?
H9B C9 H9C 109.5 . . ?
C10 C9 H9A 109.5 . . ?
C10 C9 H9B 109.5 . . ?
C10 C9 H9C 109.5 . . ?
N4 C10 C9 99.5(8) . . ?
N4 C10 H10A 111.9 . . ?
N4 C10 H10B 111.9 . . ?
C9 C10 H10A 111.9 . . ?
C9 C10 H10B 111.9 . . ?
H10A C10 H10B 109.6 . . ?
Br8 C1 H1A 105.8 . . ?
Br8 C1 H1B 105.8 . . ?
H1A C1 H1B 106.2 . . ?
C2 C1 Br8 126.1(6) . . ?
C2 C1 H1A 105.8 . . ?
C2 C1 H1B 105.8 . . ?
C3 C2 H2D 110.7 . . ?
C3 C2 H2E 110.7 . . ?
C1 C2 C3 105.4(8) . . ?
C1 C2 H2D 110.7 . . ?
C1 C2 H2E 110.7 . . ?
H2D C2 H2E 108.8 . . ?

loop_
_geom_bond_atom_site_label_1
_geom_bond_atom_site_label_2
_geom_bond_distance
_geom_bond_site_symmetry_2
_geom_bond_publ_flag
Pb4 Br13 3.1125(13) 2_664 ?
Pb4 Br13 3.0610(12) . ?
Pb4 Br12 3.0112(12) . ?
Pb4 Br12 3.0111(12) 3_655 ?
Pb4 Br14 3.0548(14) 2_674 ?
Pb4 Br14 2.9720(15) . ?
Pb3 Br10 2.9912(10) . ?
Pb3 Br10 3.0137(10) 4_564 ?
Pb3 Br11 3.0175(10) . ?
Pb3 Br11 3.0358(10) 4_574 ?
Pb3 Br9 2.7765(15) . ?
Pb2 Br5 3.0192(13) . ?
Pb2 Br5 3.0348(13) 4_565 ?
Pb2 Br4 3.0207(13) 4_575 ?
Pb2 Br4 2.9844(13) . ?
Pb2 Br6 2.7822(18) . ?
Pb1 Br1 3.0522(16) 2_565 ?
Pb1 Br1 2.9324(17) . ?
Pb1 Br3 2.9850(15) . ?
Pb1 Br3 2.9849(15) 3 ?
Pb1 Br2 3.1652(17) 2_575 ?
Pb1 Br2 3.0464(17) . ?
Br13 Pb4 3.1125(12) 2_665 ?
Br10 Pb3 3.0136(10) 4_565 ?
Br11 Pb3 3.0357(10) 4_575 ?
Br1 Pb1 3.0523(16) 2_564 ?
Br5 Pb2 3.0348(13) 4_564 ?
Br4 Pb2 3.0208(13) 4_574 ?
Br14 Pb4 3.0547(14) 2_675 ?
Br2 Pb1 3.1653(17) 2_574 ?
Br7 C5 1.927(8) . ?
Br8 C1 1.915(7) . ?
N2 H2A 0.8900 . ?
N2 H2B 0.8900 . ?
N2 H2C 0.8900 . ?
N2 C4 1.492(9) . ?
C4 H4A 0.9700 . ?
C4 H4B 0.9700 . ?
C4 C3 1.472(10) . ?
C3 H3D 0.9700 . ?
C3 H3E 0.9700 . ?
C3 C2 1.486(10) . ?
N3 H3A 0.8900 . ?
N3 H3B 0.8900 . ?
N3 H3C 0.8900 . ?
N3 C8 1.500(12) . ?
C5 H5A 0.9700 . ?
C5 H5B 0.9700 . ?
C5 C6 1.516(10) . ?
C8 H8A 0.9700 . ?
C8 H8B 0.9700 . ?
C8 C7 1.499(11) . ?
C6 H6A 0.9700 . ?
C6 H6B 0.9700 . ?
C6 C7 1.496(10) . ?
C7 H7A 0.9700 . ?
C7 H7B 0.9700 . ?
N4 H4C 0.8900 . ?
N4 H4D 0.8900 . ?
N4 H4E 0.8900 . ?
N4 C10 1.493(11) . ?
N1 H1C 0.8900 . ?
N1 H1D 0.8900 . ?
N1 H1E 0.8900 . ?
N1 C11 1.516(10) . ?
C12 H12A 0.9600 . ?
C12 H12B 0.9600 . ?
C12 H12C 0.9600 . ?
C12 C11 1.467(11) . ?
C11 H11A 0.9700 . ?
C11 H11B 0.9700 . ?
C9 H9A 0.9600 . ?
C9 H9B 0.9600 . ?
C9 H9C 0.9600 . ?
C9 C10 1.526(12) . ?
C10 H10A 0.9700 . ?
C10 H10B 0.9700 . ?
C1 H1A 0.9700 . ?
C1 H1B 0.9700 . ?
C1 C2 1.479(11) . ?
C2 H2D 0.9700 . ?
C2 H2E 0.9700 . ?

loop_
_geom_hbond_atom_site_label_D
_geom_hbond_atom_site_label_H
_geom_hbond_atom_site_label_A
_geom_hbond_distance_DH
_geom_hbond_distance_HA
_geom_hbond_distance_DA
_geom_hbond_angle_DHA
_geom_hbond_site_symmetry_A
N2 H2A Br11 0.89 2.71 3.516(7) 150.5 .
N2 H2B Br9 0.89 2.63 3.518(6) 171.5 4_565
N2 H2C Br10 0.89 2.97 3.526(6) 122.3 4_565
N2 H2C Br11 0.89 2.78 3.495(6) 138.2 4_575
C4 H4A Br9 0.97 3.08 3.799(9) 131.7 1_556
C3 H3D Br7 0.97 3.05 3.983(10) 161.2 4_565
C3 H3E Br9 0.97 2.97 3.857(8) 152.5 .
N3 H3B Br4 0.89 2.94 3.525(12) 125.0 .
N3 H3B Br6 0.89 2.72 3.421(16) 136.1 4_574
N3 H3C Br5 0.89 2.77 3.482(14) 138.3 .
C8 H8B Br5 0.97 2.98 3.500(9) 115.2 .
C8 H8B Br6 0.97 2.35 3.189(8) 145.0 .
C6 H6A Br8 0.97 3.08 3.611(11) 115.8 1_554
N4 H4C Br1 0.89 3.02 3.516(8) 116.8 .
N4 H4C Br2 0.89 3.11 3.685(8) 123.9 2_574
N4 H4D Br3 0.89 2.60 3.487(9) 172.7 4_574
N4 H4E Br3 0.89 2.60 3.320(9) 138.1 .
N4 H4E Br2 0.89 2.88 3.488(8) 126.6 .
N1 H1C Br12 0.89 2.56 3.391(8) 156.3 .
N1 H1D Br12 0.89 2.57 3.411(6) 157.5 4_565
N1 H1E Br13 0.89 3.00 3.661(8) 132.9 2_665
N1 H1E Br14 0.89 3.06 3.633(7) 123.7 .
C12 H12A Br12 0.96 2.88 3.463(8) 120.2 1_556
C12 H12C Br14 0.96 3.07 3.916(12) 147.7 2_675
C9 H9B Br3 0.96 2.86 3.600(10) 134.3 4_564
C9 H9C Br5 0.96 3.06 3.986(10) 161.8 4_564
C10 H10A Br3 0.97 2.73 3.348(11) 122.2 .
C10 H10B Br4 0.97 2.42 3.278(10) 147.1 .

loop_
_geom_torsion_atom_site_label_1
_geom_torsion_atom_site_label_2
_geom_torsion_atom_site_label_3
_geom_torsion_atom_site_label_4
_geom_torsion
_geom_torsion_site_symmetry_1
_geom_torsion_site_symmetry_2
_geom_torsion_site_symmetry_3
_geom_torsion_site_symmetry_4
_geom_torsion_publ_flag
Br13 Pb4 Br13 Pb4 180.0 2_664 . . 2_665 ?
Br13 Pb4 Br14 Pb4 180.0 . . . 2_675 ?
Br13 Pb4 Br14 Pb4 180.000(2) 2_664 . . 2_675 ?
Br12 Pb4 Br13 Pb4 89.01(2) 3_655 . . 2_665 ?
Br12 Pb4 Br13 Pb4 -89.01(2) . . . 2_665 ?
Br12 Pb4 Br14 Pb4 -96.57(2) . . . 2_675 ?
Br12 Pb4 Br14 Pb4 96.57(2) 3_655 . . 2_675 ?
Br10 Pb3 Br10 Pb3 -87.4(2) 4_564 . . 4_565 ?
Br10 Pb3 Br11 Pb3 93.92(11) . . . 4_575 ?
Br10 Pb3 Br11 Pb3 163.9(3) 4_564 . . 4_575 ?
Br11 Pb3 Br10 Pb3 87.3(2) . . . 4_565 ?
Br11 Pb3 Br10 Pb3 28.5(5) 4_574 . . 4_565 ?
Br11 Pb3 Br11 Pb3 -90.70(12) 4_574 . . 4_575 ?
Br1 Pb1 Br1 Pb1 0.0 2_565 . . 2_564 ?
Br1 Pb1 Br2 Pb1 0(51) 2_565 . . 2_574 ?
Br1 Pb1 Br2 Pb1 0.0 . . . 2_574 ?
Br5 Pb2 Br5 Pb2 90.03(15) 4_565 . . 4_564 ?
Br5 Pb2 Br4 Pb2 -95.3(3) . . . 4_574 ?
Br5 Pb2 Br4 Pb2 -45.7(6) 4_565 . . 4_574 ?
Br4 Pb2 Br5 Pb2 -156.7(3) 4_575 . . 4_564 ?
Br4 Pb2 Br5 Pb2 -94.21(14) . . . 4_564 ?
Br4 Pb2 Br4 Pb2 79.5(3) 4_575 . . 4_574 ?
Br3 Pb1 Br1 Pb1 96.40(3) . . . 2_564 ?
Br3 Pb1 Br1 Pb1 -96.40(3) 3 . . 2_564 ?
Br3 Pb1 Br2 Pb1 90.24(3) . . . 2_574 ?
Br3 Pb1 Br2 Pb1 -90.24(3) 3 . . 2_574 ?
Br9 Pb3 Br10 Pb3 -2.6(2) . . . 4_565 ?
Br9 Pb3 Br11 Pb3 -176.98(11) . . . 4_575 ?
Br6 Pb2 Br5 Pb2 176.99(14) . . . 4_564 ?
Br6 Pb2 Br4 Pb2 -6.1(3) . . . 4_574 ?
Br14 Pb4 Br13 Pb4 0.000(6) 2_674 . . 2_665 ?
Br14 Pb4 Br13 Pb4 0.0 . . . 2_665 ?
Br14 Pb4 Br14 Pb4 0.0 2_674 . . 2_675 ?
Br2 Pb1 Br1 Pb1 180.0 . . . 2_564 ?
Br2 Pb1 Br1 Pb1 180.000(1) 2_575 . . 2_564 ?
Br2 Pb1 Br2 Pb1 180.0 2_575 . . 2_574 ?
Br7 C5 C6 C7 -171(8) . . . . ?
Br8 C1 C2 C3 143.4(9) . . . . ?
N2 C4 C3 C2 -158.5(7) . . . . ?
C4 C3 C2 C1 -178.0(8) . . . . ?
N3 C8 C7 C6 96.3(9) . . . . ?
C5 C6 C7 C8 103.5(11) . . . . ?
